data_7205332
loop_
_publ_author_name
'Yi, Fei-Yan'
'Xu, Hai-Bing'
'Zhou, Tian-Hua'
'Mao, Jiang-Gao'

_publ_section_title
;
 Towards rational design of zinc(ii) and cadmium(ii)
 sulfonate-arsonates with low dimensional aggregations
;
_journal_issue 5
_journal_name_full CrystEngComm
_journal_page_first 1480
_journal_paper_doi 10.1039/c0ce00375a
_journal_volume 13
_journal_year 2011
_chemical_formula_sum 'C6 H9 As O9 S Zn2'
_chemical_formula_weight 462.85
_chemical_name_systematic
; 
 ? 
;
_space_group_IT_number 14
_symmetry_cell_setting monoclinic
_symmetry_space_group_name_Hall '-P 2ybc'
_symmetry_space_group_name_H-M 'P 1 21/c 1'
_atom_sites_solution_hydrogens geom
_atom_sites_solution_primary direct
_atom_sites_solution_secondary difmap
_audit_creation_method SHELXL-97
_cell_angle_alpha 90.00
_cell_angle_beta 95.420(10)
_cell_angle_gamma 90.00
_cell_formula_units_Z 4
_cell_length_a 12.7702(16)
_cell_length_b 8.2854(10)
_cell_length_c 11.1489(14)
_cell_measurement_reflns_used 2819
_cell_measurement_temperature 293(2)
_cell_measurement_theta_max 27.4680
_cell_measurement_theta_min 3.0675
_cell_volume 1174.3(3)
_computing_cell_refinement 'CrystalClear (Rigaku/MSC Inc., 2005)'
_computing_data_collection 'CrystalClear (Rigaku/MSC Inc., 2005)'
_computing_data_reduction 'CrystalClear (Rigaku/MSC Inc., 2005)'
_computing_structure_refinement 'SHELXL-97 (Sheldrick, 1997)'
_computing_structure_solution 'SHELXS-97 (Sheldrick, 1990)'
_diffrn_ambient_temperature 293(2)
_diffrn_measured_fraction_theta_full 0.996
_diffrn_measured_fraction_theta_max 0.996
_diffrn_measurement_device_type 'Mercury70 (2x2 bin mode)'
_diffrn_measurement_method CCD_Profile_fitting
_diffrn_radiation_monochromator graphite
_diffrn_radiation_source 'fine-focus sealed tube'
_diffrn_radiation_type MoK\a
_diffrn_radiation_wavelength 0.71073
_diffrn_reflns_av_R_equivalents 0.0371
_diffrn_reflns_av_sigmaI/netI 0.0347
_diffrn_reflns_limit_h_max 11
_diffrn_reflns_limit_h_min -16
_diffrn_reflns_limit_k_max 10
_diffrn_reflns_limit_k_min -10
_diffrn_reflns_limit_l_max 14
_diffrn_reflns_limit_l_min -13
_diffrn_reflns_number 8697
_diffrn_reflns_theta_full 27.49
_diffrn_reflns_theta_max 27.49
_diffrn_reflns_theta_min 3.07
_exptl_absorpt_coefficient_mu 7.098
_exptl_absorpt_correction_T_max 1
_exptl_absorpt_correction_T_min 0.7390
_exptl_absorpt_correction_type multi-scan
_exptl_crystal_colour colorless
_exptl_crystal_density_diffrn 2.618
_exptl_crystal_density_method 'not measured'
_exptl_crystal_description plate
_exptl_crystal_F_000 904
_exptl_crystal_size_max 0.2
_exptl_crystal_size_mid 0.2
_exptl_crystal_size_min 0.2
_refine_diff_density_max 1.370
_refine_diff_density_min -1.016
_refine_diff_density_rms 0.165
_refine_ls_extinction_method shelxtl
_refine_ls_goodness_of_fit_ref 1.029
_refine_ls_hydrogen_treatment constr
_refine_ls_matrix_type full
_refine_ls_number_parameters 172
_refine_ls_number_reflns 2688
_refine_ls_number_restraints 0
_refine_ls_restrained_S_all 1.029
_refine_ls_R_factor_all 0.0407
_refine_ls_R_factor_gt 0.0339
_refine_ls_shift/su_max 0.001
_refine_ls_shift/su_mean 0.000
_refine_ls_structure_factor_coef Fsqd
_refine_ls_weighting_details 'calc w=1/[\s^2^(Fo^2^)+(0.0548P)^2^+0.0000P] where P=(Fo^2^+2Fc^2^)/3'
_refine_ls_weighting_scheme calc
_refine_ls_wR_factor_gt 0.0843
_refine_ls_wR_factor_ref 0.0887
_reflns_number_gt 2343
_reflns_number_total 2688
_reflns_threshold_expression >2sigma(I)
_cod_data_source_file C0CE00375A.TXT
_cod_data_source_block 1
_cod_depositor_comments
;
The following automatic conversions were performed:
'_exptl_absorpt_correction_type' value 'Multi-scan' changed to
'multi-scan' according to
'/home/saulius/struct/CIF-dictionaries/cif_core.dic' dictionary named
'cif_core.dic' version 2.4.1 from 2010-06-29.

Automatic conversion script
Id: cif_fix_enum 1555 2011-01-17 13:19:09Z saulius 
;
_cod_original_sg_symbol_H-M P2(1)/c
_cod_database_code 7205332

loop_
_symmetry_equiv_pos_as_xyz
'x, y, z'
'-x, y+1/2, -z+1/2'
'-x, -y, -z'
'x, -y-1/2, z-1/2'

loop_
_atom_site_label
_atom_site_type_symbol
_atom_site_fract_x
_atom_site_fract_y
_atom_site_fract_z
_atom_site_U_iso_or_equiv
_atom_site_adp_type
_atom_site_occupancy
_atom_site_symmetry_multiplicity
_atom_site_calc_flag
_atom_site_refinement_flags
_atom_site_disorder_assembly
_atom_site_disorder_group
Zn1 Zn 0.03824(3) 0.09534(4) 0.39175(3) 0.01446(13) Uani 1 1 d . . .
Zn2 Zn -0.05466(3) 0.20912(5) 0.13113(3) 0.01263(12) Uani 1 1 d . . .
As1 As -0.13112(3) 0.41846(4) 0.35127(3) 0.00980(11) Uani 1 1 d . . .
S1 S -0.28455(7) 0.36419(13) 0.08019(8) 0.0220(2) Uani 1 1 d . . .
C1 C -0.2764(3) 0.4823(4) 0.3131(3) 0.0151(7) Uani 1 1 d . . .
C2 C -0.3311(3) 0.4796(4) 0.1972(3) 0.0178(7) Uani 1 1 d . . .
C3 C -0.4298(3) 0.5495(5) 0.1768(4) 0.0292(9) Uani 1 1 d . . .
H3A H -0.4648 0.5485 0.0998 0.035 Uiso 1 1 calc R . .
C4 C -0.4767(3) 0.6210(6) 0.2709(4) 0.0340(10) Uani 1 1 d . . .
H4A H -0.5424 0.6697 0.2568 0.041 Uiso 1 1 calc R . .
C5 C -0.4252(3) 0.6194(6) 0.3856(4) 0.0320(10) Uani 1 1 d . . .
H5A H -0.4574 0.6645 0.4491 0.038 Uiso 1 1 calc R . .
C6 C -0.3252(3) 0.5506(5) 0.4074(3) 0.0213(8) Uani 1 1 d . . .
H6A H -0.2913 0.5506 0.4849 0.026 Uiso 1 1 calc R . .
O1 O -0.1099(2) 0.4365(3) 0.5012(2) 0.0157(5) Uani 1 1 d . . .
O2 O -0.09406(19) 0.2323(3) 0.30711(19) 0.0140(5) Uani 1 1 d . . .
O3 O -0.05503(19) 0.5562(3) 0.2884(2) 0.0144(5) Uani 1 1 d . . .
O4 O -0.1703(2) 0.3994(3) 0.0858(2) 0.0174(5) Uani 1 1 d . . .
O5 O -0.3009(3) 0.1973(4) 0.1139(3) 0.0438(9) Uani 1 1 d . . .
O6 O -0.3395(3) 0.4145(5) -0.0310(3) 0.0494(10) Uani 1 1 d . . .
O7 O 0.03723(19) 0.1177(3) 0.57621(19) 0.0129(5) Uani 1 1 d . . .
H7A H 0.1084 0.1219 0.6175 0.015 Uiso 1 1 calc R . .
O1W O 0.1462(2) 0.2766(3) 0.3960(2) 0.0247(6) Uani 1 1 d . . .
H1WA H 0.1527 0.3088 0.3247 0.037 Uiso 1 1 d R . .
H1WB H 0.1255 0.3545 0.4375 0.037 Uiso 1 1 d R . .
O2W O 0.2378(3) 0.0795(4) 0.7109(3) 0.0448(9) Uani 1 1 d . . .
H2WA H 0.2522 -0.0188 0.7267 0.067 Uiso 1 1 d R . .
H2WB H 0.2902 0.1322 0.6900 0.067 Uiso 1 1 d R . .

loop_
_atom_site_aniso_label
_atom_site_aniso_U_11
_atom_site_aniso_U_22
_atom_site_aniso_U_33
_atom_site_aniso_U_23
_atom_site_aniso_U_13
_atom_site_aniso_U_12
Zn1 0.0231(3) 0.0100(2) 0.0107(2) -0.00078(13) 0.00350(17) -0.00090(15)
Zn2 0.0184(2) 0.0087(2) 0.0108(2) -0.00008(13) 0.00206(16) 0.00022(14)
As1 0.01322(19) 0.00715(18) 0.00924(18) 0.00034(11) 0.00215(13) 0.00039(12)
S1 0.0157(5) 0.0337(5) 0.0166(4) -0.0087(4) 0.0021(3) -0.0032(4)
C1 0.0127(16) 0.0110(17) 0.0221(17) 0.0006(13) 0.0038(13) 0.0017(13)
C2 0.0168(17) 0.0191(19) 0.0175(16) -0.0030(13) 0.0021(14) -0.0026(14)
C3 0.024(2) 0.034(2) 0.029(2) -0.0054(17) -0.0043(17) 0.0098(18)
C4 0.022(2) 0.042(3) 0.037(2) -0.0069(19) 0.0009(18) 0.0144(19)
C5 0.024(2) 0.039(3) 0.034(2) -0.0121(19) 0.0081(18) 0.0125(19)
C6 0.0198(19) 0.026(2) 0.0184(17) -0.0039(14) 0.0053(15) 0.0011(16)
O1 0.0221(13) 0.0143(12) 0.0107(11) 0.0011(9) 0.0015(10) -0.0003(10)
O2 0.0225(13) 0.0088(11) 0.0112(11) 0.0011(8) 0.0037(9) 0.0043(10)
O3 0.0198(13) 0.0117(12) 0.0115(11) 0.0004(9) 0.0006(10) -0.0036(10)
O4 0.0148(13) 0.0174(14) 0.0201(12) 0.0001(9) 0.0023(10) 0.0003(10)
O5 0.047(2) 0.0291(18) 0.060(2) -0.0217(15) 0.0277(16) -0.0197(15)
O6 0.0262(18) 0.102(3) 0.0188(15) -0.0065(15) -0.0035(13) 0.0115(17)
O7 0.0154(12) 0.0113(11) 0.0122(11) -0.0001(8) 0.0024(9) 0.0010(9)
O1W 0.0340(16) 0.0200(14) 0.0214(13) -0.0077(10) 0.0093(12) -0.0066(12)
O2W 0.040(2) 0.037(2) 0.059(2) -0.0061(15) 0.0159(18) 0.0040(15)

loop_
_atom_type_symbol
_atom_type_description
_atom_type_scat_dispersion_real
_atom_type_scat_dispersion_imag
_atom_type_scat_source
C C 0.0033 0.0016 'International Tables Vol C Tables 4.2.6.8 and 6.1.1.4'
H H 0.0000 0.0000 'International Tables Vol C Tables 4.2.6.8 and 6.1.1.4'
O O 0.0106 0.0060 'International Tables Vol C Tables 4.2.6.8 and 6.1.1.4'
S S 0.1246 0.1234 'International Tables Vol C Tables 4.2.6.8 and 6.1.1.4'
Zn Zn 0.2839 1.4301 'International Tables Vol C Tables 4.2.6.8 and 6.1.1.4'
As As 0.0499 2.0058 'International Tables Vol C Tables 4.2.6.8 and 6.1.1.4'

loop_
_geom_angle_atom_site_label_1
_geom_angle_atom_site_label_2
_geom_angle_atom_site_label_3
_geom_angle
_geom_angle_site_symmetry_1
_geom_angle_site_symmetry_3
_geom_angle_publ_flag
O1W Zn1 O7 162.83(10) . 3_556 ?
O1W Zn1 O3 90.37(10) . 2_545 ?
O7 Zn1 O3 97.31(9) 3_556 2_545 ?
O1W Zn1 O7 88.76(10) . . ?
O7 Zn1 O7 81.78(9) 3_556 . ?
O3 Zn1 O7 173.17(9) 2_545 . ?
O1W Zn1 O2 97.00(10) . . ?
O7 Zn1 O2 99.53(9) 3_556 . ?
O3 Zn1 O2 78.93(9) 2_545 . ?
O7 Zn1 O2 107.90(9) . . ?
O1W Zn1 O4 91.69(10) . 2_545 ?
O7 Zn1 O4 74.38(9) 3_556 2_545 ?
O3 Zn1 O4 81.64(9) 2_545 2_545 ?
O7 Zn1 O4 91.61(9) . 2_545 ?
O2 Zn1 O4 158.72(9) . 2_545 ?
O1W Zn1 Zn1 128.06(7) . 3_556 ?
O7 Zn1 Zn1 40.98(6) 3_556 3_556 ?
O3 Zn1 Zn1 137.90(7) 2_545 3_556 ?
O7 Zn1 Zn1 40.80(7) . 3_556 ?
O2 Zn1 Zn1 108.24(6) . 3_556 ?
O4 Zn1 Zn1 80.85(6) 2_545 3_556 ?
O1 Zn2 O7 113.44(10) 4_565 4_565 ?
O1 Zn2 O3 97.30(10) 4_565 2_545 ?
O7 Zn2 O3 100.59(9) 4_565 2_545 ?
O1 Zn2 O2 130.58(10) 4_565 . ?
O7 Zn2 O2 115.25(9) 4_565 . ?
O3 Zn2 O2 81.90(9) 2_545 . ?
O1 Zn2 O4 94.87(10) 4_565 . ?
O7 Zn2 O4 79.28(10) 4_565 . ?
O3 Zn2 O4 166.72(9) 2_545 . ?
O2 Zn2 O4 86.15(9) . . ?
O1 As1 O3 107.95(11) . . ?
O1 As1 O2 110.30(11) . . ?
O3 As1 O2 107.76(11) . . ?
O1 As1 C1 104.84(13) . . ?
O3 As1 C1 107.46(13) . . ?
O2 As1 C1 118.13(13) . . ?
O6 S1 O5 115.6(2) . . ?
O6 S1 O4 112.32(18) . . ?
O5 S1 O4 109.92(18) . . ?
O6 S1 C2 108.13(19) . . ?
O5 S1 C2 104.93(17) . . ?
O4 S1 C2 105.13(15) . . ?
C6 C1 C2 118.6(3) . . ?
C6 C1 As1 115.7(3) . . ?
C2 C1 As1 125.3(3) . . ?
C3 C2 C1 120.5(3) . . ?
C3 C2 S1 118.0(3) . . ?
C1 C2 S1 120.9(3) . . ?
C2 C3 C4 120.3(4) . . ?
C2 C3 H3A 119.8 . . ?
C4 C3 H3A 119.8 . . ?
C5 C4 C3 119.5(4) . . ?
C5 C4 H4A 120.2 . . ?
C3 C4 H4A 120.2 . . ?
C4 C5 C6 120.8(4) . . ?
C4 C5 H5A 119.6 . . ?
C6 C5 H5A 119.6 . . ?
C1 C6 C5 120.1(3) . . ?
C1 C6 H6A 119.9 . . ?
C5 C6 H6A 119.9 . . ?
As1 O1 Zn2 133.97(14) . 4_566 ?
As1 O2 Zn2 117.13(11) . . ?
As1 O2 Zn1 125.02(12) . . ?
Zn2 O2 Zn1 96.53(9) . . ?
As1 O3 Zn2 129.44(12) . 2 ?
As1 O3 Zn1 128.69(13) . 2 ?
Zn2 O3 Zn1 101.58(10) 2 2 ?
S1 O4 Zn2 120.56(14) . . ?
S1 O4 Zn1 146.93(15) . 2 ?
Zn2 O4 Zn1 90.63(9) . 2 ?
Zn2 O7 Zn1 105.43(11) 4_566 3_556 ?
Zn2 O7 Zn1 115.53(11) 4_566 . ?
Zn1 O7 Zn1 98.22(9) 3_556 . ?
Zn2 O7 H7A 112.2 4_566 . ?
Zn1 O7 H7A 112.2 3_556 . ?
Zn1 O7 H7A 112.2 . . ?
Zn1 O1W H1WA 109.6 . . ?
Zn1 O1W H1WB 109.1 . . ?
H1WA O1W H1WB 109.5 . . ?
H2WA O2W H2WB 112.8 . . ?

loop_
_geom_bond_atom_site_label_1
_geom_bond_atom_site_label_2
_geom_bond_distance
_geom_bond_site_symmetry_2
_geom_bond_publ_flag
Zn1 O1W 2.036(3) . ?
Zn1 O7 2.058(2) 3_556 ?
Zn1 O3 2.065(2) 2_545 ?
Zn1 O7 2.066(2) . ?
Zn1 O2 2.175(2) . ?
Zn1 O4 2.338(2) 2_545 ?
Zn1 Zn1 3.1179(8) 3_556 ?
Zn2 O1 1.964(2) 4_565 ?
Zn2 O7 1.987(2) 4_565 ?
Zn2 O3 2.034(2) 2_545 ?
Zn2 O2 2.080(2) . ?
Zn2 O4 2.187(2) . ?
As1 O1 1.675(2) . ?
As1 O3 1.693(2) . ?
As1 O2 1.700(2) . ?
As1 C1 1.937(3) . ?
S1 O6 1.427(3) . ?
S1 O5 1.453(3) . ?
S1 O4 1.483(3) . ?
S1 C2 1.766(4) . ?
C1 C6 1.392(5) . ?
C1 C2 1.410(5) . ?
C2 C3 1.386(5) . ?
C3 C4 1.389(6) . ?
C3 H3A 0.9300 . ?
C4 C5 1.382(6) . ?
C4 H4A 0.9300 . ?
C5 C6 1.398(5) . ?
C5 H5A 0.9300 . ?
C6 H6A 0.9300 . ?
O1 Zn2 1.964(2) 4_566 ?
O3 Zn2 2.034(2) 2 ?
O3 Zn1 2.065(2) 2 ?
O4 Zn1 2.338(2) 2 ?
O7 Zn2 1.987(2) 4_566 ?
O7 Zn1 2.058(2) 3_556 ?
O7 H7A 0.9800 . ?
O1W H1WA 0.8500 . ?
O1W H1WB 0.8501 . ?
O2W H2WA 0.8500 . ?
O2W H2WB 0.8500 . ?

loop_
_geom_hbond_atom_site_label_D
_geom_hbond_atom_site_label_H
_geom_hbond_atom_site_label_A
_geom_hbond_distance_DH
_geom_hbond_distance_HA
_geom_hbond_distance_DA
_geom_hbond_angle_DHA
_geom_hbond_site_symmetry_A
O7 H7A O2W 0.98 1.90 2.861(4) 166.0 .
O1W H1WA O2W 0.85 1.98 2.740(4) 148.8 4_565
O1W H1WB O1 0.85 1.88 2.698(3) 161.1 3_566
